data_5910056
loop_
_publ_author_name
'Wyckoff, R. W. G.'

_publ_section_title
;
Pages 260 from the second edition of Structure of Crystals by Wyckoff
R W G. Published by The Chemical Catalog Company, INC, New York in 1931
& http://database.iem.ac.ru/mincryst
;
_journal_name_full 'The second edition of Structure of Crystals'
_journal_page_first 260
_journal_page_last 260
_journal_year 1931
_chemical_formula_structural BiF3
_chemical_formula_sum 'Bi F3'
_chemical_name_systematic Gananite
_space_group_IT_number 215
_symmetry_cell_setting cubic
_symmetry_Int_Tables_number 215
_symmetry_space_group_name_Hall 'P -4 2 3'
_symmetry_space_group_name_H-M 'P -4 3 m'
_audit_creation_date 2005-15-12
_audit_creation_method
;
Pages 260 from the second edition of Structure of Crystals by Wyckoff
R W G. Published by The Chemical Catalog Company, INC, New York in 1931
& http://database.iem.ac.ru/mincryst
;
_audit_update_record 'created by Girish Upreti, Portland State University'
_cell_angle_alpha 90
_cell_angle_beta 90
_cell_angle_gamma 90
_cell_length_a 5.85
_cell_length_b 5.85
_cell_length_c 5.85
_cell_volume 200.202
_cod_database_code 5910056

loop_
_symmetry_equiv_pos_as_xyz
x,y,z
-x,z,-y
-x,-z,y
-z,-y,x
z,-y,-x
y,-x,-z
-y,x,-z
z,x,y
y,z,x
-y,-z,x
z,-x,-y
-y,z,-x
-z,-x,y
-z,x,-y
y,-z,-x
x,-y,-z
-x,y,-z
-x,-y,z
-y,-x,z
y,x,z
-z,y,-x
z,y,x
x,-z,-y
x,z,y

loop_
_atom_site_fract_x
_atom_site_fract_y
_atom_site_fract_z
_atom_site_label
0.73700 0.73700 0.73700 Bi
0.25000 0.25000 0.25000 F1
0.00000 0.00000 0.00000 F2
0.50000 0.50000 0.50000 F3
0.00000 0.50000 0.50000 F4
0.50000 0.00000 0.00000 F5
